data_4034314
loop_
_publ_author_name
'Frydrych, Rafa\/l'
'\'Slepokura, Katarzyna'
'Bil, Andrzej'
'Gregoli\'nski, Janusz'

_publ_section_title
;
 Mixed Macrocycles Derived from 2,6-Diformylpyridine and Opposite
 Enantiomers of trans-1,2-Diaminocyclopentane and
 trans-1,2-Diaminocyclohexane.
;
_journal_issue 9
_journal_name_full 'The Journal of organic chemistry'
_journal_page_first 5695
_journal_page_last 5711
_journal_paper_doi 10.1021/acs.joc.9b00614
_journal_volume 84
_journal_year 2019
_chemical_absolute_configuration syn
_chemical_formula_moiety 'C50 H56 N12, C H2 Cl2'
_chemical_formula_sum 'C51 H58 Cl2 N12'
_chemical_formula_weight 909.99
_space_group_crystal_system monoclinic
_space_group_IT_number 3
_space_group_name_Hall 'P 2y'
_space_group_name_H-M_alt 'P 1 2 1'
_atom_sites_solution_hydrogens mixed
_atom_sites_solution_primary direct
_atom_sites_solution_secondary difmap
_audit_creation_method SHELXL-2014/7
_cell_angle_alpha 90
_cell_angle_beta 91.35(3)
_cell_angle_gamma 90
_cell_formula_units_Z 1
_cell_length_a 14.606(4)
_cell_length_b 5.425(2)
_cell_length_c 15.600(4)
_cell_measurement_reflns_used 1150
_cell_measurement_temperature 100(2)
_cell_measurement_theta_max 73.83
_cell_measurement_theta_min 2.78
_cell_volume 1235.8(7)
_computing_cell_refinement 'CrysAlisPro 1.171.38.46 (Rigaku OD, 2015)'
_computing_data_collection 'CrysAlisPro 1.171.38.46 (Rigaku OD, 2015)'
_computing_data_reduction 'CrysAlisPro 1.171.38.46 (Rigaku OD, 2015)'
_computing_structure_refinement 'SHELXL-2014/7 (Sheldrick, 2015)'
_computing_structure_solution 'SHELXT-2014 (Sheldrick, 2015)'
_diffrn_ambient_temperature 100(2)
_diffrn_detector 'CCD plate'
_diffrn_detector_area_resol_mean 8.1956
_diffrn_measured_fraction_theta_full 0.999
_diffrn_measured_fraction_theta_max 0.999
_diffrn_measurement_device_type 'Oxford Diffraction Xcalibur PX kappa-geometry diffractometer with an Onyx CCD camera'
_diffrn_measurement_method 'omega scans'
_diffrn_radiation_type CuK\a
_diffrn_radiation_wavelength 1.5418
_diffrn_reflns_av_R_equivalents 0.1061
_diffrn_reflns_av_unetI/netI 0.1177
_diffrn_reflns_Laue_measured_fraction_full 0.999
_diffrn_reflns_Laue_measured_fraction_max 0.999
_diffrn_reflns_limit_h_max 17
_diffrn_reflns_limit_h_min -17
_diffrn_reflns_limit_k_max 6
_diffrn_reflns_limit_k_min -6
_diffrn_reflns_limit_l_max 18
_diffrn_reflns_limit_l_min -18
_diffrn_reflns_number 4624
_diffrn_reflns_point_group_measured_fraction_full 0.843
_diffrn_reflns_point_group_measured_fraction_max 0.842
_diffrn_reflns_theta_full 67.680
_diffrn_reflns_theta_max 67.994
_diffrn_reflns_theta_min 2.833
_diffrn_source 'fine-focus sealed X-ray tube'
_diffrn_source_type 'Enhance (Cu) X-ray Source'
_exptl_absorpt_coefficient_mu 1.552
_exptl_absorpt_correction_T_max 1.000
_exptl_absorpt_correction_T_min 0.687
_exptl_absorpt_correction_type multi-scan
_exptl_absorpt_process_details
;
CrysAlisPro 1.171.38.46 (Rigaku Oxford Diffraction, 2015)
Empirical absorption correction using spherical harmonics,
 implemented in SCALE3 ABSPACK scaling algorithm.
;
_exptl_crystal_colour colourless
_exptl_crystal_density_diffrn 1.223
_exptl_crystal_description plate
_exptl_crystal_F_000 482
_exptl_crystal_size_max 0.52
_exptl_crystal_size_mid 0.07
_exptl_crystal_size_min 0.01
_refine_diff_density_max 0.341
_refine_diff_density_min -0.325
_refine_diff_density_rms 0.077
_refine_ls_abs_structure_details
;
 Classical Flack method preferred over Parsons because s.u. lower.
;
_refine_ls_abs_structure_Flack 0.35(4)
_refine_ls_extinction_method none
_refine_ls_goodness_of_fit_ref 1.002
_refine_ls_hydrogen_treatment constr
_refine_ls_matrix_type full
_refine_ls_number_parameters 290
_refine_ls_number_reflns 4624
_refine_ls_number_restraints 2
_refine_ls_restrained_S_all 1.002
_refine_ls_R_factor_all 0.1145
_refine_ls_R_factor_gt 0.0746
_refine_ls_shift/su_max 0.001
_refine_ls_shift/su_mean 0.000
_refine_ls_structure_factor_coef Fsqd
_refine_ls_weighting_details 'w=1/[\s^2^(Fo^2^)+(0.0850P)^2^] where P=(Fo^2^+2Fc^2^)/3'
_refine_ls_weighting_scheme calc
_refine_ls_wR_factor_gt 0.1741
_refine_ls_wR_factor_ref 0.1934
_reflns_Friedel_coverage 0.513
_reflns_Friedel_fraction_full 0.645
_reflns_Friedel_fraction_max 0.645
_reflns_number_gt 2556
_reflns_number_total 4624
_reflns_threshold_expression 'I > 2\s(I)'
_cod_data_source_file jo9b00614_si_001.cif
_cod_data_source_block 2A_i42
_cod_original_sg_symbol_H-M 'P 2'
_cod_database_code 4034314
_shelx_shelxl_version_number 2014/7
_shelx_space_group_comment
;
The symmetry employed for this shelxl refinement is uniquely defined
by the following loop, which should always be used as a source of
symmetry information in preference to the above space-group names.
They are only intended as comments.
;
_shelx_estimated_absorpt_t_min 0.499
_shelx_estimated_absorpt_t_max 0.985

loop_
_space_group_symop_operation_xyz
'x, y, z'
'-x, y, -z'

loop_
_atom_site_label
_atom_site_type_symbol
_atom_site_fract_x
_atom_site_fract_y
_atom_site_fract_z
_atom_site_U_iso_or_equiv
_atom_site_adp_type
_atom_site_occupancy
_atom_site_site_symmetry_order
_atom_site_calc_flag
_atom_site_refinement_flags_posn
_atom_site_refinement_flags_adp
_atom_site_refinement_flags_occupancy
_atom_site_disorder_assembly
_atom_site_disorder_group
N1 N 0.8272(4) 0.6493(14) 0.3873(4) 0.0302(15) Uani 1 1 d . . . . .
N2 N 0.7550(4) 0.5214(13) 0.1716(4) 0.0283(15) Uani 1 1 d . . . . .
N3 N 0.6121(4) 0.1829(14) 0.1318(4) 0.0324(15) Uani 1 1 d . . . . .
N4 N 0.4016(4) 0.4371(14) 0.2003(4) 0.0314(16) Uani 1 1 d . . . . .
N5 N 0.1788(4) 0.5637(13) 0.2693(4) 0.0279(14) Uani 1 1 d . . . . .
N6 N 0.1208(4) 0.9080(14) 0.4080(4) 0.0304(15) Uani 1 1 d . . . . .
C1 C 0.8186(5) 0.8154(17) 0.4506(5) 0.0317(18) Uani 1 1 d . . . . .
C2 C 0.7625(5) 1.0224(16) 0.4427(5) 0.0328(18) Uani 1 1 d . . . . .
H2 H 0.7591 1.1382 0.4882 0.039 Uiso 1 1 calc R U . . .
C3 C 0.7126(5) 1.0562(17) 0.3685(5) 0.0296(17) Uani 1 1 d . . . . .
H3 H 0.6724 1.1932 0.3625 0.036 Uiso 1 1 calc R U . . .
C4 C 0.7211(5) 0.8900(17) 0.3024(5) 0.0336(19) Uani 1 1 d . . . . .
H4 H 0.6881 0.9122 0.2498 0.040 Uiso 1 1 calc R U . . .
C5 C 0.7789(5) 0.6896(17) 0.3143(5) 0.0302(17) Uani 1 1 d . . . . .
C6 C 0.7910(5) 0.5023(16) 0.2463(5) 0.0288(17) Uani 1 1 d . . . . .
H6 H 0.8273 0.3613 0.2592 0.035 Uiso 1 1 calc R U . . .
C7 C 0.7698(5) 0.3180(18) 0.1135(5) 0.0301(18) Uani 1 1 d . . . . .
H7 H 0.7919 0.1721 0.1472 0.036 Uiso 1 1 calc R U . . .
C8 C 0.8412(5) 0.3848(18) 0.0479(5) 0.036(2) Uani 1 1 d . . . . .
H8A H 0.8998 0.4248 0.0779 0.043 Uiso 1 1 calc R U . . .
H8B H 0.8208 0.5327 0.0156 0.043 Uiso 1 1 calc R U . . .
C9 C 0.8560(5) 0.1700(18) -0.0150(5) 0.0358(19) Uani 1 1 d . . . . .
H9A H 0.9001 0.2210 -0.0588 0.043 Uiso 1 1 calc R U . . .
H9B H 0.8825 0.0277 0.0166 0.043 Uiso 1 1 calc R U . . .
C10 C 0.7665(5) 0.093(2) -0.0589(5) 0.042(2) Uani 1 1 d . . . . .
H10A H 0.7771 -0.0553 -0.0944 0.050 Uiso 1 1 calc R U . . .
H10B H 0.7447 0.2267 -0.0974 0.050 Uiso 1 1 calc R U . . .
C11 C 0.6934(5) 0.036(2) 0.0062(5) 0.040(2) Uani 1 1 d . . . . .
H11A H 0.7115 -0.1120 0.0395 0.048 Uiso 1 1 calc R U . . .
H11B H 0.6348 -0.0002 -0.0244 0.048 Uiso 1 1 calc R U . . .
C12 C 0.6796(5) 0.2521(17) 0.0678(5) 0.0307(19) Uani 1 1 d . . . . .
H12 H 0.6566 0.3983 0.0347 0.037 Uiso 1 1 calc R U . . .
C13 C 0.5429(5) 0.3199(17) 0.1406(5) 0.0321(18) Uiso 1 1 d . . . . .
H13 H 0.5376 0.4640 0.1062 0.039 Uiso 1 1 calc R U . . .
C14 C 0.4703(5) 0.2666(17) 0.2013(5) 0.0325(19) Uani 1 1 d . . . . .
C15 C 0.4709(5) 0.0707(17) 0.2572(5) 0.0329(18) Uani 1 1 d . . . . .
H15 H 0.5211 -0.0408 0.2586 0.040 Uiso 1 1 calc R U . . .
C16 C 0.3995(5) 0.0364(18) 0.3108(5) 0.0331(18) Uani 1 1 d . . . . .
H16 H 0.3991 -0.0995 0.3492 0.040 Uiso 1 1 calc R U . . .
C17 C 0.3267(5) 0.2050(19) 0.3083(5) 0.036(2) Uani 1 1 d . . . . .
H17 H 0.2758 0.1856 0.3444 0.043 Uiso 1 1 calc R U . . .
C18 C 0.3316(5) 0.4027(16) 0.2510(5) 0.0305(18) Uani 1 1 d . . . . .
C19 C 0.2586(5) 0.5865(16) 0.2432(5) 0.0264(16) Uani 1 1 d . . . . .
H19 H 0.2733 0.7374 0.2158 0.032 Uiso 1 1 calc R U . . .
C20 C 0.1189(5) 0.7782(16) 0.2578(5) 0.0283(17) Uani 1 1 d . . . . .
H20 H 0.1567 0.9264 0.2444 0.034 Uiso 1 1 calc R U . . .
C21 C 0.0441(5) 0.7474(17) 0.1893(4) 0.0298(18) Uani 1 1 d . . . . .
H21A H 0.0145 0.5838 0.1935 0.036 Uiso 1 1 calc R U . . .
H21B H 0.0689 0.7670 0.1312 0.036 Uiso 1 1 calc R U . . .
C22 C -0.0232(5) 0.9538(18) 0.2094(5) 0.0328(19) Uani 1 1 d . . . . .
H22A H -0.0870 0.8937 0.2039 0.039 Uiso 1 1 calc R U . . .
H22B H -0.0154 1.0939 0.1695 0.039 Uiso 1 1 calc R U . . .
C23 C -0.0013(5) 1.0343(19) 0.3024(5) 0.037(2) Uani 1 1 d . . . . .
H23A H 0.0295 1.1968 0.3042 0.044 Uiso 1 1 calc R U . . .
H23B H -0.0574 1.0422 0.3366 0.044 Uiso 1 1 calc R U . . .
C24 C 0.0628(5) 0.8298(15) 0.3347(5) 0.0277(17) Uani 1 1 d . . . . .
H24 H 0.0266 0.6805 0.3501 0.033 Uiso 1 1 calc R U . . .
C25 C 0.1248(5) 0.7654(16) 0.4725(5) 0.0300(17) Uiso 1 1 d . . . . .
H25 H 0.0893 0.6186 0.4708 0.036 Uiso 1 1 calc R U . . .
Cl1S Cl 0.4021(3) 0.5772(8) 0.5165(4) 0.068(2) Uani 0.774(14) 1 d D . P A 1
C1S C 0.5000 0.404(3) 0.5000 0.069(5) Uani 0.774(14) 2 d DS T P A 1
H1S1 H 0.4891 0.2958 0.4496 0.082 Uiso 0.387(7) 1 calc R U P A 1
H1S2 H 0.5109 0.2958 0.5504 0.082 Uiso 0.387(7) 1 calc R U P A 1
Cl1X Cl 0.4340(11) 0.587(3) 0.5660(13) 0.074(5) Uiso 0.226(14) 1 d D . P A 2
C1X C 0.5000 0.404(3) 0.5000 0.069(5) Uani 0.226(14) 2 d DS T P A 2
H1X1 H 0.5405 0.2965 0.5356 0.082 Uiso 0.113(7) 1 calc R U P A 2
H1X2 H 0.4595 0.2964 0.4644 0.082 Uiso 0.113(7) 1 calc R U P A 2

loop_
_atom_site_aniso_label
_atom_site_aniso_U_11
_atom_site_aniso_U_22
_atom_site_aniso_U_33
_atom_site_aniso_U_23
_atom_site_aniso_U_13
_atom_site_aniso_U_12
N1 0.034(3) 0.033(4) 0.024(3) -0.001(3) -0.006(2) -0.001(3)
N2 0.040(3) 0.027(4) 0.017(3) 0.005(3) -0.001(2) 0.008(3)
N3 0.032(3) 0.030(4) 0.035(4) -0.005(3) 0.001(3) 0.007(3)
N4 0.028(3) 0.033(4) 0.033(4) 0.000(3) 0.003(2) -0.001(3)
N5 0.032(3) 0.017(3) 0.034(4) 0.005(3) 0.001(2) 0.002(3)
N6 0.037(3) 0.024(3) 0.031(4) 0.003(3) 0.002(3) 0.002(3)
C1 0.036(4) 0.030(4) 0.030(4) -0.001(4) 0.003(3) -0.009(4)
C2 0.049(4) 0.022(4) 0.028(4) -0.008(4) 0.003(3) 0.001(4)
C3 0.032(4) 0.027(4) 0.031(4) -0.001(4) 0.008(3) 0.002(4)
C4 0.034(4) 0.034(5) 0.033(5) -0.001(4) 0.000(3) 0.009(4)
C5 0.035(4) 0.023(4) 0.033(5) -0.004(4) 0.000(3) 0.000(3)
C6 0.034(4) 0.025(4) 0.027(4) 0.003(3) 0.004(3) -0.004(3)
C7 0.032(4) 0.031(5) 0.028(4) 0.002(4) -0.001(3) 0.001(3)
C8 0.036(4) 0.040(5) 0.033(5) -0.004(4) -0.005(3) 0.005(4)
C9 0.044(4) 0.030(4) 0.034(5) -0.002(4) -0.001(3) 0.005(4)
C10 0.049(5) 0.045(6) 0.031(4) -0.007(5) -0.003(3) 0.016(5)
C11 0.034(4) 0.045(6) 0.041(5) -0.012(5) -0.008(3) 0.009(4)
C12 0.032(4) 0.035(5) 0.025(4) -0.003(4) -0.004(3) 0.007(4)
C14 0.025(4) 0.034(5) 0.039(5) -0.005(4) 0.002(3) 0.007(4)
C15 0.030(4) 0.017(4) 0.051(5) -0.004(4) -0.003(3) 0.007(4)
C16 0.028(4) 0.031(5) 0.040(5) 0.000(4) 0.000(3) 0.006(4)
C17 0.030(4) 0.042(5) 0.034(5) 0.001(4) -0.001(3) -0.004(4)
C18 0.028(4) 0.026(4) 0.037(5) -0.008(4) -0.004(3) 0.003(3)
C19 0.033(4) 0.017(4) 0.029(4) 0.004(3) 0.001(3) 0.004(3)
C20 0.026(4) 0.023(4) 0.037(4) 0.007(4) 0.002(3) -0.001(3)
C21 0.037(4) 0.039(5) 0.013(4) 0.001(4) 0.001(3) -0.005(4)
C22 0.030(4) 0.038(5) 0.031(4) 0.010(4) 0.001(3) 0.001(4)
C23 0.037(4) 0.036(5) 0.038(5) 0.022(4) 0.007(3) 0.004(4)
C24 0.027(4) 0.021(4) 0.035(4) 0.004(4) -0.003(3) 0.002(3)
Cl1S 0.058(2) 0.059(2) 0.087(4) 0.033(2) 0.027(2) 0.0151(19)
C1S 0.077(11) 0.038(9) 0.090(13) 0.000 0.002(9) 0.000
C1X 0.077(11) 0.038(9) 0.090(13) 0.000 0.002(9) 0.000

loop_
_atom_type_symbol
_atom_type_description
_atom_type_scat_dispersion_real
_atom_type_scat_dispersion_imag
_atom_type_scat_source
C C 0.0181 0.0091 'International Tables Vol C Tables 4.2.6.8 and 6.1.1.4'
H H 0.0000 0.0000 'International Tables Vol C Tables 4.2.6.8 and 6.1.1.4'
N N 0.0311 0.0180 'International Tables Vol C Tables 4.2.6.8 and 6.1.1.4'
Cl Cl 0.3639 0.7018 'International Tables Vol C Tables 4.2.6.8 and 6.1.1.4'

loop_
_geom_angle_atom_site_label_1
_geom_angle_atom_site_label_2
_geom_angle_atom_site_label_3
_geom_angle
_geom_angle_site_symmetry_1
_geom_angle_site_symmetry_3
C5 N1 C1 117.2(7) . .
C6 N2 C7 116.6(7) . .
C13 N3 C12 118.3(7) . .
C18 N4 C14 118.5(7) . .
C19 N5 C20 116.2(7) . .
C25 N6 C24 117.1(7) . .
N1 C1 C2 122.7(8) . .
N1 C1 C25 114.6(8) . 2_656
C2 C1 C25 122.7(8) . 2_656
C3 C2 C1 119.0(8) . .
C3 C2 H2 120.5 . .
C1 C2 H2 120.5 . .
C2 C3 C4 119.4(8) . .
C2 C3 H3 120.3 . .
C4 C3 H3 120.3 . .
C3 C4 C5 118.6(8) . .
C3 C4 H4 120.7 . .
C5 C4 H4 120.7 . .
N1 C5 C4 123.2(8) . .
N1 C5 C6 115.2(7) . .
C4 C5 C6 121.6(7) . .
N2 C6 C5 123.1(8) . .
N2 C6 H6 118.4 . .
C5 C6 H6 118.4 . .
N2 C7 C8 110.8(7) . .
N2 C7 C12 109.3(6) . .
C8 C7 C12 109.8(6) . .
N2 C7 H7 109.0 . .
C8 C7 H7 109.0 . .
C12 C7 H7 109.0 . .
C7 C8 C9 110.9(8) . .
C7 C8 H8A 109.5 . .
C9 C8 H8A 109.5 . .
C7 C8 H8B 109.5 . .
C9 C8 H8B 109.5 . .
H8A C8 H8B 108.1 . .
C10 C9 C8 111.3(7) . .
C10 C9 H9A 109.4 . .
C8 C9 H9A 109.4 . .
C10 C9 H9B 109.4 . .
C8 C9 H9B 109.4 . .
H9A C9 H9B 108.0 . .
C9 C10 C11 111.3(7) . .
C9 C10 H10A 109.4 . .
C11 C10 H10A 109.4 . .
C9 C10 H10B 109.4 . .
C11 C10 H10B 109.4 . .
H10A C10 H10B 108.0 . .
C10 C11 C12 111.7(8) . .
C10 C11 H11A 109.3 . .
C12 C11 H11A 109.3 . .
C10 C11 H11B 109.3 . .
C12 C11 H11B 109.3 . .
H11A C11 H11B 107.9 . .
N3 C12 C7 109.1(6) . .
N3 C12 C11 109.4(7) . .
C7 C12 C11 110.3(6) . .
N3 C12 H12 109.3 . .
C7 C12 H12 109.3 . .
C11 C12 H12 109.3 . .
N3 C13 C14 123.0(8) . .
N3 C13 H13 118.5 . .
C14 C13 H13 118.5 . .
N4 C14 C15 121.6(7) . .
N4 C14 C13 113.7(8) . .
C15 C14 C13 124.6(7) . .
C16 C15 C14 120.0(7) . .
C16 C15 H15 120.0 . .
C14 C15 H15 120.0 . .
C15 C16 C17 118.9(8) . .
C15 C16 H16 120.5 . .
C17 C16 H16 120.5 . .
C18 C17 C16 117.9(7) . .
C18 C17 H17 121.0 . .
C16 C17 H17 121.0 . .
N4 C18 C17 122.8(7) . .
N4 C18 C19 115.3(8) . .
C17 C18 C19 121.9(7) . .
N5 C19 C18 126.1(8) . .
N5 C19 H19 117.0 . .
C18 C19 H19 117.0 . .
N5 C20 C24 112.8(6) . .
N5 C20 C21 114.6(7) . .
C24 C20 C21 100.7(6) . .
N5 C20 H20 109.4 . .
C24 C20 H20 109.4 . .
C21 C20 H20 109.4 . .
C20 C21 C22 103.3(6) . .
C20 C21 H21A 111.1 . .
C22 C21 H21A 111.1 . .
C20 C21 H21B 111.1 . .
C22 C21 H21B 111.1 . .
H21A C21 H21B 109.1 . .
C21 C22 C23 106.3(6) . .
C21 C22 H22A 110.5 . .
C23 C22 H22A 110.5 . .
C21 C22 H22B 110.5 . .
C23 C22 H22B 110.5 . .
H22A C22 H22B 108.7 . .
C24 C23 C22 102.5(7) . .
C24 C23 H23A 111.3 . .
C22 C23 H23A 111.3 . .
C24 C23 H23B 111.3 . .
C22 C23 H23B 111.3 . .
H23A C23 H23B 109.2 . .
N6 C24 C20 111.2(6) . .
N6 C24 C23 112.6(7) . .
C20 C24 C23 102.4(6) . .
N6 C24 H24 110.1 . .
C20 C24 H24 110.1 . .
C23 C24 H24 110.1 . .
N6 C25 C1 123.4(8) . 2_656
N6 C25 H25 118.3 . .
C1 C25 H25 118.3 2_656 .
Cl1S C1S Cl1S 114.3(11) . 2_656
Cl1S C1S H1S1 108.7 . .
Cl1S C1S H1S1 108.7 2_656 .
Cl1S C1S H1S2 108.7 . .
Cl1S C1S H1S2 108.7 2_656 .
H1S1 C1S H1S2 107.6 . .
Cl1X C1X Cl1X 110.3(16) 2_656 .
Cl1X C1X H1X1 109.6 2_656 .
Cl1X C1X H1X1 109.6 . .
Cl1X C1X H1X2 109.6 2_656 .
Cl1X C1X H1X2 109.6 . .
H1X1 C1X H1X2 108.1 . .

loop_
_geom_bond_atom_site_label_1
_geom_bond_atom_site_label_2
_geom_bond_distance
_geom_bond_site_symmetry_2
N1 C5 1.344(10) .
N1 C1 1.345(11) .
N2 C6 1.271(10) .
N2 C7 1.448(11) .
N3 C13 1.265(10) .
N3 C12 1.469(10) .
N4 C18 1.321(10) .
N4 C14 1.364(11) .
N5 C19 1.249(9) .
N5 C20 1.465(10) .
N6 C25 1.269(10) .
N6 C24 1.470(10) .
C1 C2 1.394(12) .
C1 C25 1.466(11) 2_656
C2 C3 1.366(11) .
C2 H2 0.9500 .
C3 C4 1.378(12) .
C3 H3 0.9500 .
C4 C5 1.386(12) .
C4 H4 0.9500 .
C5 C6 1.482(11) .
C6 H6 0.9500 .
C7 C8 1.521(10) .
C7 C12 1.527(10) .
C7 H7 1.0000 .
C8 C9 1.542(12) .
C8 H8A 0.9900 .
C8 H8B 0.9900 .
C9 C10 1.521(11) .
C9 H9A 0.9900 .
C9 H9B 0.9900 .
C10 C11 1.522(12) .
C10 H10A 0.9900 .
C10 H10B 0.9900 .
C11 C12 1.530(12) .
C11 H11A 0.9900 .
C11 H11B 0.9900 .
C12 H12 1.0000 .
C13 C14 1.467(11) .
C13 H13 0.9500 .
C14 C15 1.375(13) .
C15 C16 1.364(11) .
C15 H15 0.9500 .
C16 C17 1.402(12) .
C16 H16 0.9500 .
C17 C18 1.399(12) .
C17 H17 0.9500 .
C18 C19 1.462(11) .
C19 H19 0.9500 .
C20 C24 1.495(10) .
C20 C21 1.520(10) .
C20 H20 1.0000 .
C21 C22 1.527(12) .
C21 H21A 0.9900 .
C21 H21B 0.9900 .
C22 C23 1.541(11) .
C22 H22A 0.9900 .
C22 H22B 0.9900 .
C23 C24 1.529(11) .
C23 H23A 0.9900 .
C23 H23B 0.9900 .
C24 H24 1.0000 .
C25 C1 1.466(11) 2_656
C25 H25 0.9500 .
Cl1S C1S 1.736(11) .
C1S Cl1S 1.736(10) 2_656
C1S H1S1 0.9900 .
C1S H1S2 0.9900 .
Cl1X C1X 1.738(11) .
C1X Cl1X 1.738(11) 2_656
C1X H1X1 0.9900 .
C1X H1X2 0.9900 .

loop_
_geom_hbond_atom_site_label_D
_geom_hbond_atom_site_label_H
_geom_hbond_atom_site_label_A
_geom_hbond_distance_DH
_geom_hbond_distance_HA
_geom_hbond_distance_DA
_geom_hbond_angle_DHA
_geom_hbond_site_symmetry_A
C4 H4 N3 0.95 2.58 3.455(11) 152.7 1_565

loop_
_geom_torsion_atom_site_label_1
_geom_torsion_atom_site_label_2
_geom_torsion_atom_site_label_3
_geom_torsion_atom_site_label_4
_geom_torsion
_geom_torsion_site_symmetry_1
_geom_torsion_site_symmetry_4
C5 N1 C1 C2 0.0(11) . .
C5 N1 C1 C25 -178.1(7) . 2_656
N1 C1 C2 C3 1.4(12) . .
C25 C1 C2 C3 179.4(7) 2_656 .
C1 C2 C3 C4 -2.1(12) . .
C2 C3 C4 C5 1.4(12) . .
C1 N1 C5 C4 -0.7(12) . .
C1 N1 C5 C6 179.7(6) . .
C3 C4 C5 N1 0.0(13) . .
C3 C4 C5 C6 179.6(7) . .
C7 N2 C6 C5 -177.4(7) . .
N1 C5 C6 N2 -175.3(7) . .
C4 C5 C6 N2 5.1(12) . .
C6 N2 C7 C8 -104.0(8) . .
C6 N2 C7 C12 134.8(7) . .
N2 C7 C8 C9 -179.1(7) . .
C12 C7 C8 C9 -58.2(9) . .
C7 C8 C9 C10 56.0(9) . .
C8 C9 C10 C11 -53.5(10) . .
C9 C10 C11 C12 54.4(10) . .
C13 N3 C12 C7 114.2(8) . .
C13 N3 C12 C11 -125.1(8) . .
N2 C7 C12 N3 -59.5(9) . .
C8 C7 C12 N3 178.8(7) . .
N2 C7 C12 C11 -179.7(7) . .
C8 C7 C12 C11 58.6(10) . .
C10 C11 C12 N3 -177.0(7) . .
C10 C11 C12 C7 -56.9(9) . .
C12 N3 C13 C14 178.8(7) . .
C18 N4 C14 C15 -4.3(12) . .
C18 N4 C14 C13 178.1(7) . .
N3 C13 C14 N4 -179.7(8) . .
N3 C13 C14 C15 2.8(13) . .
N4 C14 C15 C16 3.2(13) . .
C13 C14 C15 C16 -179.5(8) . .
C14 C15 C16 C17 -0.7(13) . .
C15 C16 C17 C18 -0.6(12) . .
C14 N4 C18 C17 3.0(12) . .
C14 N4 C18 C19 -177.0(7) . .
C16 C17 C18 N4 -0.6(12) . .
C16 C17 C18 C19 179.4(8) . .
C20 N5 C19 C18 177.2(7) . .
N4 C18 C19 N5 163.0(8) . .
C17 C18 C19 N5 -17.0(13) . .
C19 N5 C20 C24 -136.9(7) . .
C19 N5 C20 C21 108.5(8) . .
N5 C20 C21 C22 163.2(6) . .
C24 C20 C21 C22 41.8(8) . .
C20 C21 C22 C23 -18.1(8) . .
C21 C22 C23 C24 -11.9(8) . .
C25 N6 C24 C20 -114.2(8) . .
C25 N6 C24 C23 131.5(7) . .
N5 C20 C24 N6 66.8(9) . .
C21 C20 C24 N6 -170.5(7) . .
N5 C20 C24 C23 -172.7(7) . .
C21 C20 C24 C23 -50.1(8) . .
C22 C23 C24 N6 157.8(6) . .
C22 C23 C24 C20 38.2(7) . .
C24 N6 C25 C1 178.4(7) . 2_656
